data_2240741
loop_
_publ_author_name
'Thiruvalluvar, A.'
'Chithiravel, R.'
'Muthusubramanian, S.'
'Butcher, R. J.'

_publ_section_title
;
 1,3,5-Tri-<i>p</i>-tolylpentane-1,5-diol
;
_journal_coeditor_code SU2686
_journal_issue 2
_journal_name_full 'Acta Crystallographica Section E'
_journal_page_first o122
_journal_page_last o123
_journal_paper_doi 10.1107/S160053681400018X
_journal_volume 70
_journal_year 2014
_chemical_formula_iupac 'C26 H30 O2'
_chemical_formula_moiety 'C26 H30 O2'
_chemical_formula_structural 'C26 H30 O2'
_chemical_formula_sum 'C26 H30 O2'
_chemical_formula_weight 374.50
_chemical_melting_point 373(2)
_chemical_name_common pentane-1,5-diol
_chemical_name_systematic
;
1,3,5-Tri-<i>p</i>-tolylpentane-1,5-diol
;
_space_group_IT_number 152
_symmetry_cell_setting trigonal
_symmetry_space_group_name_Hall 'P 31 2"'
_symmetry_space_group_name_H-M 'P 31 2 1'
_atom_sites_solution_hydrogens geom
_atom_sites_solution_primary direct
_atom_sites_solution_secondary difmap
_cell_angle_alpha 90
_cell_angle_beta 90
_cell_angle_gamma 120
_cell_formula_units_Z 6
_cell_length_a 14.6205(5)
_cell_length_b 14.6205(5)
_cell_length_c 20.2672(6)
_cell_measurement_reflns_used 10976
_cell_measurement_temperature 123(2)
_cell_measurement_theta_max 30.8667
_cell_measurement_theta_min 3.2114
_cell_volume 3751.9(2)
_computing_cell_refinement 'CrysAlis PRO (Agilent, 2012)'
_computing_data_collection 'CrysAlis PRO (Agilent, 2012)'
_computing_data_reduction 'CrysAlis PRO (Agilent, 2012)'
_computing_molecular_graphics 'ORTEP-3 for Windows (Farrugia, 2012) and PLATON (Spek, 2009)'
_computing_publication_material 'SHELXL2013 (Sheldrick, 2008) and PLATON (Spek, 2009)'
_computing_structure_refinement 'SHELXL2013 (Sheldrick, 2008)'
_computing_structure_solution 'SIR2011 (Burla <i>et al.</i>, 2012)'
_diffrn_ambient_temperature 123(2)
_diffrn_detector_area_resol_mean 10.5081
_diffrn_measured_fraction_theta_full 0.994
_diffrn_measured_fraction_theta_max 0.940
_diffrn_measurement_device_type 'Agilent Xcalibur Ruby Gemini'
_diffrn_measurement_method '\w scans'
_diffrn_radiation_monochromator graphite
_diffrn_radiation_source 'Enhance (Mo) X-ray Source'
_diffrn_radiation_type MoK\a
_diffrn_radiation_wavelength 0.71073
_diffrn_reflns_av_R_equivalents 0.0342
_diffrn_reflns_limit_h_max 18
_diffrn_reflns_limit_h_min -20
_diffrn_reflns_limit_k_max 19
_diffrn_reflns_limit_k_min -13
_diffrn_reflns_limit_l_max 26
_diffrn_reflns_limit_l_min -28
_diffrn_reflns_number 35176
_diffrn_reflns_theta_full 25.500
_diffrn_reflns_theta_max 30.936
_diffrn_reflns_theta_min 3.218
_exptl_absorpt_coefficient_mu 0.061
_exptl_absorpt_correction_T_max 0.990
_exptl_absorpt_correction_T_min 0.957
_exptl_absorpt_correction_type analytical
_exptl_absorpt_process_details
;
[CrysAlis PRO (Agilent, 2012), using a multifaceted crystal
model (Clark & Reid, 1995)]
;
_exptl_crystal_colour colourless
_exptl_crystal_density_diffrn 0.994
_exptl_crystal_density_method 'Not Measured'
_exptl_crystal_description plate
_exptl_crystal_F_000 1212
_exptl_crystal_size_max 0.98
_exptl_crystal_size_mid 0.66
_exptl_crystal_size_min 0.17
_platon_squeeze_details
;
?
;
_refine_diff_density_max 0.324
_refine_diff_density_min -0.238
_refine_ls_abs_structure_details
;
Flack parameter determined using 2073 quotients
[(<i>I</i>^+^)-(<i>I</i>^-^)]/[(<i>I</i>^+^)+(<i>I</i>^-^)]
(Parsons <i>et al.</i>, 2013)
;
_refine_ls_abs_structure_Flack -0.3(4)
_refine_ls_extinction_method none
_refine_ls_goodness_of_fit_ref 1.083
_refine_ls_hydrogen_treatment constr
_refine_ls_matrix_type full
_refine_ls_number_parameters 258
_refine_ls_number_reflns 7200
_refine_ls_number_restraints 0
_refine_ls_restrained_S_all 1.083
_refine_ls_R_factor_all 0.0831
_refine_ls_R_factor_gt 0.0677
_refine_ls_shift/su_max 0.000
_refine_ls_shift/su_max_lt 0.001
_refine_ls_shift/su_mean 0.001
_refine_ls_structure_factor_coef Fsqd
_refine_ls_weighting_details 'w=1/[\s^2^(Fo^2^)+(0.1162P)^2^+0.2294P] where P=(Fo^2^+2Fc^2^)/3'
_refine_ls_weighting_scheme calc
_refine_ls_wR_factor_gt 0.1858
_refine_ls_wR_factor_ref 0.1934
_reflns_number_gt 5765
_reflns_number_total 7200
_reflns_threshold_expression I>2\s(I)
_cod_data_source_file su2686sup1.cif
_cod_data_source_block I
_cod_original_cell_volume 3751.9(3)
_cod_database_code 2240741

loop_
_symmetry_equiv_pos_site_id
_symmetry_equiv_pos_as_xyz
1 x,y,z
2 -y,x-y,1/3+z
3 -x+y,-x,2/3+z
4 y,x,-z
5 -x,-x+y,1/3-z
6 x-y,-y,2/3-z

loop_
_atom_site_aniso_label
_atom_site_aniso_U_11
_atom_site_aniso_U_22
_atom_site_aniso_U_33
_atom_site_aniso_U_12
_atom_site_aniso_U_13
_atom_site_aniso_U_23
O1 0.0659(10) 0.0270(7) 0.0187(7) 0.0162(7) -0.0097(7) 0.0014(6)
O5 0.0541(8) 0.0381(7) 0.0228(7) 0.0324(5) 0.0016(6) 0.0036(6)
C1 0.0456(11) 0.0261(9) 0.0183(9) 0.0138(8) -0.0049(8) 0.0008(8)
C2 0.0488(11) 0.0275(9) 0.0201(9) 0.0200(7) -0.0071(8) -0.0015(8)
C3 0.0446(10) 0.0301(9) 0.0172(9) 0.0201(7) -0.0031(8) -0.0016(7)
C4 0.0493(11) 0.0324(9) 0.0173(9) 0.0229(8) -0.0018(8) 0.0010(8)
C5 0.0408(10) 0.0349(9) 0.0200(9) 0.0227(7) 0.0022(8) 0.0040(8)
C11 0.0524(12) 0.0316(9) 0.0208(10) 0.0233(8) -0.0057(9) 0.0030(8)
C12 0.0599(14) 0.0438(12) 0.0459(15) 0.0294(10) -0.0116(12) 0.0005(11)
C13 0.0758(17) 0.0673(15) 0.0563(19) 0.0503(12) 0.0013(15) 0.0070(14)
C14 0.1000(17) 0.0589(12) 0.0368(14) 0.0612(10) 0.0034(13) 0.0063(11)
C15 0.0887(17) 0.0421(11) 0.0316(12) 0.0424(10) -0.0113(12) -0.0054(10)
C16 0.0628(13) 0.0343(10) 0.0281(11) 0.0272(9) -0.0091(10) -0.0010(9)
C17 0.135(3) 0.0825(18) 0.079(3) 0.0834(15) 0.012(2) -0.0041(19)
C31 0.0447(10) 0.0322(9) 0.0206(10) 0.0198(8) -0.0021(8) 0.0023(8)
C32 0.0535(13) 0.0381(10) 0.0250(11) 0.0210(9) -0.0023(10) -0.0008(9)
C33 0.0650(17) 0.0467(14) 0.0375(15) 0.0186(12) -0.0141(13) -0.0031(11)
C34 0.0486(15) 0.0633(18) 0.0431(15) 0.0157(13) -0.0014(12) 0.0070(14)
C35 0.0505(15) 0.081(2) 0.0465(17) 0.0265(14) 0.0079(13) 0.0019(16)
C36 0.0528(14) 0.0574(14) 0.0322(13) 0.0262(11) -0.0015(11) -0.0078(12)
C37 0.057(2) 0.095(3) 0.076(3) 0.009(2) -0.0101(19) 0.001(2)
C51 0.0420(10) 0.0292(8) 0.0196(9) 0.0201(7) 0.0035(8) 0.0036(7)
C52 0.0462(12) 0.0551(13) 0.0317(12) 0.0277(10) -0.0022(10) -0.0068(11)
C53 0.0489(12) 0.0564(14) 0.0455(15) 0.0287(10) 0.0068(11) -0.0089(12)
C54 0.0685(15) 0.0443(12) 0.0270(12) 0.0278(11) 0.0097(11) -0.0023(10)
C55 0.0658(16) 0.0429(12) 0.0218(11) 0.0235(11) -0.0053(11) -0.0040(9)
C56 0.0425(11) 0.0367(10) 0.0281(11) 0.0206(8) -0.0003(9) 0.0012(9)
C57 0.090(2) 0.0742(19) 0.0391(16) 0.0428(15) 0.0168(15) -0.0107(14)

loop_
_atom_site_type_symbol
_atom_site_label
_atom_site_fract_x
_atom_site_fract_y
_atom_site_fract_z
_atom_site_U_iso_or_equiv
_atom_site_thermal_displace_type
_atom_site_calc_flag
_atom_site_refinement_flags
_atom_site_occupancy
O O1 0.55511(15) 0.01657(13) 0.24921(8) 0.0403(5) Uani d . 1.000
O O5 0.53998(13) 0.37108(12) 0.01023(8) 0.0342(4) Uani d . 1.000
C C1 0.5100(2) 0.00501(17) 0.18436(10) 0.0318(6) Uani d . 1.000
C C2 0.54021(19) 0.11650(16) 0.16162(10) 0.0317(6) Uani d . 1.000
C C3 0.49968(18) 0.12147(16) 0.09253(11) 0.0300(5) Uani d . 1.000
C C4 0.53487(19) 0.23812(17) 0.07835(11) 0.0319(6) Uani d . 1.000
C C5 0.49703(18) 0.25811(17) 0.01230(10) 0.0302(5) Uani d . 1.000
C C11 0.5478(2) -0.04987(17) 0.13833(11) 0.0339(6) Uani d . 1.000
C C12 0.6544(2) -0.0129(2) 0.12939(15) 0.0483(8) Uani d . 1.000
C C13 0.6873(3) -0.0652(3) 0.08777(17) 0.0600(10) Uani d . 1.000
C C14 0.6155(3) -0.1550(2) 0.05386(15) 0.0557(8) Uani d . 1.000
C C15 0.5101(3) -0.1911(2) 0.06246(14) 0.0498(8) Uani d . 1.000
C C16 0.4758(2) -0.13936(19) 0.10424(12) 0.0404(7) Uani d . 1.000
C C17 0.6518(4) -0.2152(3) 0.0109(2) 0.0859(15) Uani d . 1.000
C C31 0.38070(19) 0.04976(17) 0.08632(11) 0.0322(6) Uani d . 1.000
C C32 0.3383(2) -0.02456(19) 0.03540(12) 0.0397(7) Uani d . 1.000
C C33 0.2302(3) -0.0923(2) 0.03095(16) 0.0539(9) Uani d . 1.000
C C34 0.1600(2) -0.0889(3) 0.07530(16) 0.0571(9) Uani d . 1.000
C C35 0.2037(3) -0.0131(3) 0.12548(17) 0.0622(10) Uani d . 1.000
C C36 0.3115(2) 0.0543(2) 0.13062(14) 0.0481(8) Uani d . 1.000
C C37 0.0412(3) -0.1620(4) 0.0702(2) 0.0889(16) Uani d . 1.000
C C51 0.53006(17) 0.22032(16) -0.04816(10) 0.0292(5) Uani d . 1.000
C C52 0.6275(2) 0.2274(2) -0.05428(13) 0.0433(7) Uani d . 1.000
C C53 0.6561(2) 0.1949(2) -0.11143(15) 0.0492(8) Uani d . 1.000
C C54 0.5862(3) 0.1539(2) -0.16445(13) 0.0468(8) Uani d . 1.000
C C55 0.4884(3) 0.1454(2) -0.15807(12) 0.0451(8) Uani d . 1.000
C C56 0.46012(19) 0.17721(18) -0.10069(12) 0.0354(6) Uani d . 1.000
C C57 0.6178(3) 0.1197(3) -0.22690(16) 0.0670(11) Uani d . 1.000
H H1 0.43133 -0.03813 0.18794 0.0382 Uiso calc R 1.000
H H1A 0.52364 -0.04149 0.26918 0.0605 Uiso calc R 1.000
H H2A 0.61815 0.16084 0.16195 0.0380 Uiso calc R 1.000
H H2B 0.51202 0.14717 0.19375 0.0380 Uiso calc R 1.000
H H3 0.53468 0.09783 0.05974 0.0360 Uiso calc R 1.000
H H4A 0.50846 0.26475 0.11424 0.0382 Uiso calc R 1.000
H H4B 0.61299 0.27957 0.07938 0.0382 Uiso calc R 1.000
H H5 0.41821 0.22284 0.01313 0.0363 Uiso calc R 1.000
H H5A 0.51238 0.38632 -0.02110 0.0513 Uiso calc R 1.000
H H12 0.70497 0.04879 0.15198 0.0580 Uiso calc R 1.000
H H13 0.76073 -0.03920 0.08220 0.0720 Uiso calc R 1.000
H H15 0.45977 -0.25238 0.03949 0.0598 Uiso calc R 1.000
H H16 0.40227 -0.16546 0.10955 0.0485 Uiso calc R 1.000
H H17A 0.59274 -0.26614 -0.01624 0.1289 Uiso calc R 1.000
H H17B 0.67692 -0.25282 0.03889 0.1289 Uiso calc R 1.000
H H17C 0.70936 -0.16569 -0.01775 0.1289 Uiso calc R 1.000
H H32 0.38386 -0.02867 0.00364 0.0476 Uiso calc R 1.000
H H33 0.20335 -0.14266 -0.00376 0.0647 Uiso calc R 1.000
H H35 0.15810 -0.00787 0.15675 0.0745 Uiso calc R 1.000
H H36 0.33833 0.10473 0.16531 0.0577 Uiso calc R 1.000
H H37A 0.01162 -0.13200 0.03937 0.1333 Uiso calc R 1.000
H H37B 0.00906 -0.16974 0.11381 0.1333 Uiso calc R 1.000
H H37C 0.02635 -0.23137 0.05424 0.1333 Uiso calc R 1.000
H H52 0.67616 0.25504 -0.01868 0.0519 Uiso calc R 1.000
H H53 0.72368 0.20062 -0.11431 0.0590 Uiso calc R 1.000
H H55 0.43948 0.11734 -0.19350 0.0542 Uiso calc R 1.000
H H56 0.39173 0.16933 -0.09732 0.0425 Uiso calc R 1.000
H H57A 0.69271 0.14053 -0.22448 0.1001 Uiso calc R 1.000
H H57B 0.60609 0.15363 -0.26511 0.1001 Uiso calc R 1.000
H H57C 0.57511 0.04281 -0.23148 0.1001 Uiso calc R 1.000

loop_
_atom_type_symbol
_atom_type_description
_atom_type_scat_dispersion_real
_atom_type_scat_dispersion_imag
_atom_type_scat_source
C C 0.0033 0.0016 ' International Tables Vol C Tables 4.2.6.8 and 6.1.1.4'
H H 0.0000 0.0000 ' International Tables Vol C Tables 4.2.6.8 and 6.1.1.4'
O O 0.0106 0.0060 ' International Tables Vol C Tables 4.2.6.8 and 6.1.1.4'

loop_
_geom_angle_atom_site_label_1
_geom_angle_atom_site_label_2
_geom_angle_atom_site_label_3
_geom_angle
_geom_angle_publ_flag
C1 O1 H1A 109.00 no
C5 O5 H5A 109.00 no
C2 C1 C11 113.19(19) no
O1 C1 C2 106.14(17) no
O1 C1 C11 111.1(2) no
C1 C2 C3 114.33(17) no
C2 C3 C31 112.19(19) no
C4 C3 C31 112.4(2) no
C2 C3 C4 107.39(17) no
C3 C4 C5 114.92(18) no
O5 C5 C51 110.92(17) no
O5 C5 C4 104.57(17) no
C4 C5 C51 115.1(2) no
C12 C11 C16 118.7(3) no
C1 C11 C12 121.0(2) no
C1 C11 C16 120.3(3) no
C11 C12 C13 120.1(3) no
C12 C13 C14 121.4(4) no
C15 C14 C17 120.3(3) no
C13 C14 C15 118.4(3) no
C13 C14 C17 121.2(4) no
C14 C15 C16 120.9(3) no
C11 C16 C15 120.6(3) no
C3 C31 C36 121.8(2) no
C3 C31 C32 120.4(2) no
C32 C31 C36 117.8(3) no
C31 C32 C33 120.5(3) no
C32 C33 C34 122.2(3) no
C35 C34 C37 120.9(3) no
C33 C34 C37 122.5(3) no
C33 C34 C35 116.5(3) no
C34 C35 C36 121.7(4) no
C31 C36 C35 121.3(3) no
C52 C51 C56 117.6(2) no
C5 C51 C52 123.3(2) no
C5 C51 C56 119.2(2) no
C51 C52 C53 121.6(3) no
C52 C53 C54 120.4(3) no
C53 C54 C57 120.4(4) no
C53 C54 C55 118.1(3) no
C55 C54 C57 121.5(3) no
C54 C55 C56 121.1(3) no
C51 C56 C55 121.2(3) no
O1 C1 H1 109.00 no
C2 C1 H1 109.00 no
C11 C1 H1 109.00 no
C1 C2 H2A 109.00 no
C1 C2 H2B 109.00 no
C3 C2 H2A 109.00 no
C3 C2 H2B 109.00 no
H2A C2 H2B 108.00 no
C2 C3 H3 108.00 no
C4 C3 H3 108.00 no
C31 C3 H3 108.00 no
C3 C4 H4A 109.00 no
C3 C4 H4B 109.00 no
C5 C4 H4A 109.00 no
C5 C4 H4B 109.00 no
H4A C4 H4B 108.00 no
O5 C5 H5 109.00 no
C4 C5 H5 109.00 no
C51 C5 H5 109.00 no
C11 C12 H12 120.00 no
C13 C12 H12 120.00 no
C12 C13 H13 119.00 no
C14 C13 H13 119.00 no
C14 C15 H15 120.00 no
C16 C15 H15 120.00 no
C11 C16 H16 120.00 no
C15 C16 H16 120.00 no
C14 C17 H17A 109.00 no
C14 C17 H17B 109.00 no
C14 C17 H17C 109.00 no
H17A C17 H17B 109.00 no
H17A C17 H17C 110.00 no
H17B C17 H17C 109.00 no
C31 C32 H32 120.00 no
C33 C32 H32 120.00 no
C32 C33 H33 119.00 no
C34 C33 H33 119.00 no
C34 C35 H35 119.00 no
C36 C35 H35 119.00 no
C31 C36 H36 119.00 no
C35 C36 H36 119.00 no
C34 C37 H37A 109.00 no
C34 C37 H37B 109.00 no
C34 C37 H37C 110.00 no
H37A C37 H37B 109.00 no
H37A C37 H37C 110.00 no
H37B C37 H37C 109.00 no
C51 C52 H52 119.00 no
C53 C52 H52 119.00 no
C52 C53 H53 120.00 no
C54 C53 H53 120.00 no
C54 C55 H55 119.00 no
C56 C55 H55 119.00 no
C51 C56 H56 119.00 no
C55 C56 H56 119.00 no
C54 C57 H57A 109.00 no
C54 C57 H57B 109.00 no
C54 C57 H57C 109.00 no
H57A C57 H57B 109.00 no
H57A C57 H57C 109.00 no
H57B C57 H57C 109.00 no

loop_
_geom_bond_atom_site_label_1
_geom_bond_atom_site_label_2
_geom_bond_distance
_geom_bond_publ_flag
O1 C1 1.442(3) no
O5 C5 1.445(3) no
O1 H1A 0.8400 no
O5 H5A 0.8400 no
C1 C11 1.504(4) no
C1 C2 1.531(3) no
C2 C3 1.536(3) no
C3 C4 1.542(3) no
C3 C31 1.522(4) no
C4 C5 1.531(3) no
C5 C51 1.519(3) no
C11 C16 1.386(3) no
C11 C12 1.383(4) no
C12 C13 1.377(5) no
C13 C14 1.386(5) no
C14 C17 1.511(6) no
C14 C15 1.368(6) no
C15 C16 1.386(5) no
C31 C32 1.399(3) no
C31 C36 1.379(4) no
C32 C33 1.386(5) no
C33 C34 1.384(5) no
C34 C35 1.401(5) no
C34 C37 1.521(6) no
C35 C36 1.383(5) no
C51 C56 1.390(3) no
C51 C52 1.381(4) no
C52 C53 1.393(4) no
C53 C54 1.395(4) no
C54 C55 1.378(7) no
C54 C57 1.515(5) no
C55 C56 1.390(4) no
C1 H1 1.0000 no
C2 H2A 0.9900 no
C2 H2B 0.9900 no
C3 H3 1.0000 no
C4 H4A 0.9900 no
C4 H4B 0.9900 no
C5 H5 1.0000 no
C12 H12 0.9500 no
C13 H13 0.9500 no
C15 H15 0.9500 no
C16 H16 0.9500 no
C17 H17A 0.9800 no
C17 H17B 0.9800 no
C17 H17C 0.9800 no
C32 H32 0.9500 no
C33 H33 0.9500 no
C35 H35 0.9500 no
C36 H36 0.9500 no
C37 H37A 0.9800 no
C37 H37B 0.9800 no
C37 H37C 0.9800 no
C52 H52 0.9500 no
C53 H53 0.9500 no
C55 H55 0.9500 no
C56 H56 0.9500 no
C57 H57A 0.9800 no
C57 H57B 0.9800 no
C57 H57C 0.9800 no

loop_
_geom_hbond_atom_site_label_D
_geom_hbond_atom_site_label_H
_geom_hbond_atom_site_label_A
_geom_hbond_site_symmetry_A
_geom_hbond_distance_DH
_geom_hbond_distance_HA
_geom_hbond_distance_DA
_geom_hbond_angle_DHA
_geom_hbond_publ_flag
O1 H1A O5 5_655 0.84 1.95 2.786(3) 174 yes
O5 H5A O1 3_664 0.84 1.89 2.716(3) 170 yes

loop_
_geom_torsion_atom_site_label_1
_geom_torsion_atom_site_label_2
_geom_torsion_atom_site_label_3
_geom_torsion_atom_site_label_4
_geom_torsion
_geom_torsion_publ_flag
O1 C1 C2 C3 179.7(2) no
C11 C1 C2 C3 57.6(3) no
O1 C1 C11 C12 -53.8(3) no
O1 C1 C11 C16 125.8(2) no
C2 C1 C11 C12 65.4(3) no
C2 C1 C11 C16 -115.0(3) no
C1 C2 C3 C4 178.8(2) no
C1 C2 C3 C31 54.8(3) no
C2 C3 C4 C5 -177.4(2) no
C31 C3 C4 C5 -53.5(3) no
C2 C3 C31 C32 -126.6(2) no
C2 C3 C31 C36 52.4(3) no
C4 C3 C31 C32 112.3(3) no
C4 C3 C31 C36 -68.7(3) no
C3 C4 C5 O5 -179.6(2) no
C3 C4 C5 C51 -57.6(3) no
O5 C5 C51 C52 80.7(3) no
O5 C5 C51 C56 -98.7(2) no
C4 C5 C51 C52 -37.8(3) no
C4 C5 C51 C56 142.9(2) no
C1 C11 C12 C13 179.0(3) no
C16 C11 C12 C13 -0.6(4) no
C1 C11 C16 C15 -179.1(2) no
C12 C11 C16 C15 0.5(4) no
C11 C12 C13 C14 0.3(5) no
C12 C13 C14 C15 0.1(5) no
C12 C13 C14 C17 -176.9(3) no
C13 C14 C15 C16 -0.2(5) no
C17 C14 C15 C16 176.9(3) no
C14 C15 C16 C11 -0.1(4) no
C3 C31 C32 C33 177.9(2) no
C36 C31 C32 C33 -1.2(4) no
C3 C31 C36 C35 -178.3(3) no
C32 C31 C36 C35 0.7(4) no
C31 C32 C33 C34 0.9(5) no
C32 C33 C34 C35 -0.1(5) no
C32 C33 C34 C37 179.2(3) no
C33 C34 C35 C36 -0.4(5) no
C37 C34 C35 C36 -179.7(4) no
C34 C35 C36 C31 0.1(5) no
C5 C51 C52 C53 -177.9(2) no
C56 C51 C52 C53 1.4(4) no
C5 C51 C56 C55 177.4(2) no
C52 C51 C56 C55 -1.9(3) no
C51 C52 C53 C54 0.0(4) no
C52 C53 C54 C55 -0.9(4) no
C52 C53 C54 C57 179.3(3) no
C53 C54 C55 C56 0.4(4) no
C57 C54 C55 C56 -179.8(3) no
C54 C55 C56 C51 1.1(4) no

loop_
_platon_squeeze_void_nr
_platon_squeeze_void_average_x
_platon_squeeze_void_average_y
_platon_squeeze_void_average_z
_platon_squeeze_void_volume
_platon_squeeze_void_count_electrons
_platon_squeeze_void_content
1 0.000 0.000 0.137 519 59 ' '

_cod_database_fobs_code 2240741
